data_7238253
loop_
_publ_author_name
'McMurtrie, John'
'Dance, Ian'

_publ_section_title
;
 Alternative two-dimensional embrace nets formed by metal complexes of
 4&#x2032;-phenylterpyridine crystallised with hydrophilic anions
;
_journal_issue 10
_journal_name_full CrystEngComm
_journal_page_first 3207
_journal_paper_doi 10.1039/c003035j
_journal_volume 12
_journal_year 2010
_chemical_formula_moiety 'C42 H30 Cl2 N6 Ru1, 10(H2 O1)'
_chemical_formula_sum 'C42 H50 Cl2 N6 O10 Ru'
_chemical_formula_weight 970.85
_space_group_IT_number 2
_space_group_name_Hall '-P 1'
_space_group_name_H-M_alt 'P -1'
_symmetry_cell_setting triclinic
_symmetry_space_group_name_Hall '-P 1'
_symmetry_space_group_name_H-M 'P -1'
_atom_sites_solution_hydrogens geom
_atom_sites_solution_primary direct
_atom_sites_solution_secondary difmap
_audit_creation_method SHELXL-97
_cell_angle_alpha 75.101(10)
_cell_angle_beta 86.624(10)
_cell_angle_gamma 68.199(10)
_cell_formula_units_Z 2
_cell_length_a 10.234(6)
_cell_length_b 12.233(8)
_cell_length_c 19.624(12)
_cell_measurement_reflns_used 978
_cell_measurement_temperature 150(2)
_cell_measurement_theta_max 28.206
_cell_measurement_theta_min 3.307
_cell_volume 2203(2)
_computing_cell_refinement 'SAINT (Bruker,1995)'
_computing_data_collection 'SMART (Bruker,1995)'
_computing_data_reduction 'SAINT and XPREP (Bruker, 1995)'
_computing_molecular_graphics
;ORTEPIII (Farrugia, 1997)
WINGX-32 (Farrugia, 1999)
;
_computing_publication_material 'enCIFer 1.0 (CCDC, 2003)'
_computing_structure_refinement 'SHELXL-97 (Sheldrick, 1997)'
_computing_structure_solution 'SIR97 (Altomare, et. al. 1997)'
_diffrn_ambient_temperature 150(2)
_diffrn_measured_fraction_theta_full 0.982
_diffrn_measured_fraction_theta_max 0.915
_diffrn_measurement_device_type 'Bruker SMART 1000 CCD'
_diffrn_measurement_method \w
_diffrn_radiation_monochromator graphite
_diffrn_radiation_source 'sealed tube'
_diffrn_radiation_type MoK\a
_diffrn_radiation_wavelength 0.71073
_diffrn_reflns_av_R_equivalents 0.0460
_diffrn_reflns_av_sigmaI/netI 0.0536
_diffrn_reflns_limit_h_max 13
_diffrn_reflns_limit_h_min -13
_diffrn_reflns_limit_k_max 16
_diffrn_reflns_limit_k_min -15
_diffrn_reflns_limit_l_max 26
_diffrn_reflns_limit_l_min -26
_diffrn_reflns_number 18996
_diffrn_reflns_theta_full 25.00
_diffrn_reflns_theta_max 28.26
_diffrn_reflns_theta_min 1.07
_diffrn_standards_decay_% 0.48
_diffrn_standards_number 254
_exptl_absorpt_coefficient_mu 0.541
_exptl_absorpt_correction_T_max 0.952
_exptl_absorpt_correction_T_min 0.779
_exptl_absorpt_correction_type multi-scan
_exptl_absorpt_process_details 'SADABS (Sheldrick, 1999)'
_exptl_crystal_colour red
_exptl_crystal_density_diffrn 1.464
_exptl_crystal_density_method 'not measured'
_exptl_crystal_description prism
_exptl_crystal_F_000 1004
_exptl_crystal_size_max 0.478
_exptl_crystal_size_mid 0.198
_exptl_crystal_size_min 0.091
_refine_diff_density_max 3.468
_refine_diff_density_min -2.924
_refine_diff_density_rms 0.207
_refine_ls_extinction_method none
_refine_ls_goodness_of_fit_ref 1.082
_refine_ls_hydrogen_treatment mixed
_refine_ls_matrix_type full
_refine_ls_number_parameters 574
_refine_ls_number_reflns 9997
_refine_ls_number_restraints 14
_refine_ls_restrained_S_all 1.081
_refine_ls_R_factor_all 0.0953
_refine_ls_R_factor_gt 0.0803
_refine_ls_shift/su_max 0.005
_refine_ls_shift/su_mean 0.000
_refine_ls_structure_factor_coef Fsqd
_refine_ls_weighting_details 'calc w=1/[\s^2^(Fo^2^)+(0.1500P)^2^+3.0000P] where P=(Fo^2^+2Fc^2^)/3'
_refine_ls_weighting_scheme calc
_refine_ls_wR_factor_gt 0.2140
_refine_ls_wR_factor_ref 0.2268
_reflns_number_gt 7878
_reflns_number_total 9997
_reflns_threshold_expression >2sigma(I)
_cod_data_source_file c003035j.txt
_cod_data_source_block 1
_cod_original_sg_symbol_H-M P-1
_cod_database_code 7238253

loop_
_symmetry_equiv_pos_as_xyz
'x, y, z'
'-x, -y, -z'

loop_
_atom_site_label
_atom_site_type_symbol
_atom_site_fract_x
_atom_site_fract_y
_atom_site_fract_z
_atom_site_U_iso_or_equiv
_atom_site_adp_type
_atom_site_occupancy
_atom_site_symmetry_multiplicity
_atom_site_calc_flag
_atom_site_refinement_flags
C1 C 0.2364(5) 0.1176(5) 0.6529(2) 0.0267(9) Uani 1 1 d .
H1 H 0.1745 0.1715 0.6141 0.032 Uiso 1 1 calc R
C2 C 0.3661(6) 0.0378(5) 0.6397(3) 0.0301(10) Uani 1 1 d .
H2 H 0.3935 0.0384 0.5925 0.036 Uiso 1 1 calc R
C3 C 0.4557(5) -0.0429(5) 0.6956(3) 0.0319(10) Uani 1 1 d .
H3 H 0.5454 -0.0981 0.6874 0.038 Uiso 1 1 calc R
C4 C 0.4127(5) -0.0420(4) 0.7639(3) 0.0286(10) Uani 1 1 d .
H4 H 0.4717 -0.0983 0.8030 0.034 Uiso 1 1 calc R
C5 C 0.2827(5) 0.0420(4) 0.7747(2) 0.0251(9) Uani 1 1 d .
C6 C 0.2304(5) 0.0539(4) 0.8451(2) 0.0253(9) Uani 1 1 d .
C7 C 0.3048(5) -0.0056(4) 0.9092(2) 0.0270(9) Uani 1 1 d .
H7 H 0.3985 -0.0627 0.9109 0.032 Uiso 1 1 calc R
C8 C 0.2406(5) 0.0193(5) 0.9716(2) 0.0284(10) Uani 1 1 d .
C9 C 0.1009(5) 0.1014(5) 0.9670(3) 0.0301(10) Uani 1 1 d .
H9 H 0.0538 0.1174 1.0086 0.036 Uiso 1 1 calc R
C10 C 0.0317(5) 0.1593(5) 0.9015(3) 0.0282(10) Uani 1 1 d .
C11 C -0.1113(5) 0.2513(4) 0.8865(2) 0.0255(9) Uani 1 1 d .
C12 C -0.1992(6) 0.2986(5) 0.9375(3) 0.0357(11) Uani 1 1 d .
H12 H -0.1693 0.2678 0.9859 0.043 Uiso 1 1 calc R
C13 C -0.3280(6) 0.3887(6) 0.9180(3) 0.0411(13) Uani 1 1 d .
H13 H -0.3882 0.4206 0.9527 0.049 Uiso 1 1 calc R
C14 C -0.3698(6) 0.4330(5) 0.8475(3) 0.0376(12) Uani 1 1 d .
H14 H -0.4594 0.4952 0.8329 0.045 Uiso 1 1 calc R
C15 C -0.2785(5) 0.3850(5) 0.7986(3) 0.0310(10) Uani 1 1 d .
H15 H -0.3064 0.4171 0.7500 0.037 Uiso 1 1 calc R
C16 C 0.3203(6) -0.0361(5) 1.0405(3) 0.0328(11) Uani 1 1 d .
C17 C 0.4332(8) -0.1464(5) 1.0518(3) 0.0479(15) Uani 1 1 d .
H17 H 0.4604 -0.1875 1.0153 0.058 Uiso 1 1 calc R
C18 C 0.5062(9) -0.1967(6) 1.1164(4) 0.0560(19) Uani 1 1 d .
H18 H 0.5817 -0.2734 1.1241 0.067 Uiso 1 1 calc R
C19 C 0.4714(8) -0.1372(7) 1.1704(3) 0.0527(18) Uani 1 1 d .
H19 H 0.5230 -0.1721 1.2144 0.063 Uiso 1 1 calc R
C20 C 0.3603(7) -0.0266(9) 1.1586(3) 0.057(2) Uani 1 1 d .
H20 H 0.3352 0.0151 1.1950 0.069 Uiso 1 1 calc R
C21 C 0.2853(6) 0.0243(7) 1.0948(3) 0.0439(14) Uani 1 1 d .
H21 H 0.2095 0.1008 1.0876 0.053 Uiso 1 1 calc R
C22 C 0.1155(5) 0.4143(5) 0.7706(3) 0.0308(10) Uani 1 1 d .
H22 H 0.1528 0.3595 0.8149 0.037 Uiso 1 1 calc R
C23 C 0.1375(6) 0.5234(5) 0.7514(3) 0.0358(11) Uani 1 1 d .
H23 H 0.1903 0.5422 0.7818 0.043 Uiso 1 1 calc R
C24 C 0.0811(6) 0.6042(5) 0.6874(3) 0.0359(11) Uani 1 1 d .
H24 H 0.0952 0.6792 0.6732 0.043 Uiso 1 1 calc R
C25 C 0.0044(5) 0.5750(5) 0.6444(3) 0.0324(10) Uani 1 1 d .
H25 H -0.0350 0.6301 0.6004 0.039 Uiso 1 1 calc R
C26 C -0.0151(5) 0.4646(4) 0.6656(2) 0.0247(9) Uani 1 1 d .
C27 C -0.0978(5) 0.4254(4) 0.6243(2) 0.0237(9) Uani 1 1 d .
C28 C -0.1696(5) 0.4899(4) 0.5602(2) 0.0268(9) Uani 1 1 d .
H28 H -0.1679 0.5679 0.5376 0.032 Uiso 1 1 calc R
C29 C -0.2448(5) 0.4395(4) 0.5288(2) 0.0240(9) Uani 1 1 d .
C30 C -0.2432(5) 0.3232(4) 0.5632(2) 0.0263(9) Uani 1 1 d .
H30 H -0.2934 0.2869 0.5431 0.032 Uiso 1 1 calc R
C31 C -0.1673(5) 0.2617(4) 0.6271(2) 0.0246(9) Uani 1 1 d .
C32 C -0.1482(5) 0.1365(4) 0.6677(2) 0.0241(9) Uani 1 1 d .
C33 C -0.1935(5) 0.0597(5) 0.6434(3) 0.0296(10) Uani 1 1 d .
H33 H -0.2493 0.0887 0.6009 0.036 Uiso 1 1 calc R
C34 C -0.1561(6) -0.0611(5) 0.6822(3) 0.0320(10) Uani 1 1 d .
H34 H -0.1855 -0.1157 0.6663 0.038 Uiso 1 1 calc R
C35 C -0.0764(5) -0.1000(5) 0.7438(3) 0.0319(10) Uani 1 1 d .
H35 H -0.0484 -0.1825 0.7702 0.038 Uiso 1 1 calc R
C36 C -0.0369(5) -0.0186(4) 0.7672(2) 0.0254(9) Uani 1 1 d .
H36 H 0.0161 -0.0458 0.8106 0.031 Uiso 1 1 calc R
C37 C -0.3260(5) 0.5070(4) 0.4606(2) 0.0254(9) Uani 1 1 d .
C38 C -0.3668(6) 0.6329(5) 0.4362(3) 0.0318(10) Uani 1 1 d .
H38 H -0.3415 0.6770 0.4631 0.038 Uiso 1 1 calc R
C39 C -0.4440(6) 0.6943(5) 0.3731(3) 0.0395(13) Uani 1 1 d .
H39 H -0.4722 0.7803 0.3575 0.047 Uiso 1 1 calc R
C40 C -0.4804(5) 0.6321(5) 0.3327(3) 0.0324(11) Uani 1 1 d .
H40 H -0.5320 0.6746 0.2891 0.039 Uiso 1 1 calc R
C41 C -0.4409(6) 0.5077(5) 0.3564(3) 0.0380(12) Uani 1 1 d .
H41 H -0.4671 0.4646 0.3291 0.046 Uiso 1 1 calc R
C42 C -0.3643(6) 0.4449(5) 0.4188(3) 0.0370(12) Uani 1 1 d .
H42 H -0.3371 0.3589 0.4339 0.044 Uiso 1 1 calc R
N1 N 0.1944(4) 0.1212(4) 0.7196(2) 0.0249(8) Uani 1 1 d .
N2 N 0.0983(4) 0.1353(3) 0.84199(19) 0.0220(7) Uani 1 1 d .
N3 N -0.1535(4) 0.2961(4) 0.8165(2) 0.0273(8) Uani 1 1 d .
N4 N 0.0434(4) 0.3833(4) 0.7286(2) 0.0239(8) Uani 1 1 d .
N5 N -0.0981(4) 0.3137(3) 0.65699(19) 0.0213(7) Uani 1 1 d .
N6 N -0.0719(4) 0.0984(4) 0.72994(19) 0.0248(8) Uani 1 1 d .
Cl1 Cl 0.30696(13) 0.17356(12) 0.44487(6) 0.0333(3) Uani 1 1 d .
Cl2 Cl -0.22758(17) 0.28032(15) 1.12747(8) 0.0475(4) Uani 1 1 d .
Ru1 Ru 0.00096(4) 0.22478(3) 0.749176(17) 0.02251(14) Uani 1 1 d .
O1 O 0.3360(5) -0.2678(4) 0.7152(2) 0.0485(10) Uani 1 1 d D
H1W H 0.251(5) -0.221(6) 0.685(3) 0.058 Uiso 1 1 d D
H2W H 0.312(6) -0.297(6) 0.7633(15) 0.058 Uiso 1 1 d D
O2 O 0.0313(5) 0.1341(5) 0.5088(3) 0.0529(11) Uani 1 1 d D
H3W H -0.051(5) 0.154(7) 0.478(3) 0.063 Uiso 1 1 d D
H4W H 0.103(5) 0.157(7) 0.480(3) 0.063 Uiso 1 1 d D
O3 O -0.3833(4) 0.1142(4) 0.4994(2) 0.0372(8) Uani 1 1 d D
H5W H -0.368(6) 0.028(2) 0.516(3) 0.045 Uiso 1 1 d D
H6W H -0.474(4) 0.151(5) 0.474(3) 0.045 Uiso 1 1 d D
O4 O -0.0416(5) 0.6418(5) 0.9053(3) 0.0673(15) Uani 1 1 d D
H7W H -0.013(7) 0.5507(18) 0.912(5) 0.081 Uiso 1 1 d D
H8W H -0.141(3) 0.678(5) 0.887(3) 0.081 Uiso 1 1 d D
O5 O -0.3690(5) 0.6561(4) 0.6994(2) 0.0495(11) Uani 1 1 d .
O6 O 0.3363(6) 0.4379(5) 0.9555(3) 0.0722(16) Uani 1 1 d .
O7 O 0.1588(5) -0.1164(4) 0.5878(2) 0.0496(11) Uani 1 1 d .
O8 O -0.2670(6) 0.7107(5) 0.8138(3) 0.0672(14) Uani 1 1 d D
O9 O -0.4652(5) 0.7029(4) 0.9132(3) 0.0571(12) Uani 1 1 d .
O10 O 0.0988(6) 0.3834(5) 0.9493(3) 0.0657(14) Uani 1 1 d D

loop_
_atom_site_aniso_label
_atom_site_aniso_U_11
_atom_site_aniso_U_22
_atom_site_aniso_U_33
_atom_site_aniso_U_23
_atom_site_aniso_U_13
_atom_site_aniso_U_12
C1 0.034(2) 0.036(2) 0.019(2) -0.0057(18) 0.0099(17) -0.025(2)
C2 0.046(3) 0.034(2) 0.021(2) -0.0086(19) 0.016(2) -0.028(2)
C3 0.035(3) 0.038(3) 0.031(3) -0.012(2) 0.011(2) -0.022(2)
C4 0.034(2) 0.030(2) 0.026(2) -0.0059(19) 0.0064(19) -0.019(2)
C5 0.035(2) 0.029(2) 0.020(2) -0.0055(18) 0.0093(17) -0.023(2)
C6 0.038(2) 0.028(2) 0.018(2) -0.0043(17) 0.0099(18) -0.025(2)
C7 0.032(2) 0.031(2) 0.021(2) -0.0011(18) 0.0035(18) -0.020(2)
C8 0.041(3) 0.033(2) 0.021(2) -0.0026(18) 0.0056(19) -0.029(2)
C9 0.039(3) 0.040(3) 0.022(2) -0.008(2) 0.0111(19) -0.028(2)
C10 0.036(2) 0.036(2) 0.023(2) -0.0079(19) 0.0109(18) -0.026(2)
C11 0.034(2) 0.033(2) 0.017(2) -0.0055(18) 0.0091(17) -0.023(2)
C12 0.041(3) 0.050(3) 0.027(2) -0.013(2) 0.016(2) -0.029(2)
C13 0.044(3) 0.050(3) 0.039(3) -0.017(3) 0.023(2) -0.027(3)
C14 0.034(3) 0.039(3) 0.045(3) -0.012(2) 0.009(2) -0.019(2)
C15 0.036(3) 0.036(3) 0.029(2) -0.005(2) 0.006(2) -0.026(2)
C16 0.046(3) 0.043(3) 0.019(2) 0.002(2) 0.003(2) -0.035(2)
C17 0.078(4) 0.038(3) 0.036(3) -0.002(2) -0.014(3) -0.033(3)
C18 0.089(5) 0.037(3) 0.047(4) 0.011(3) -0.026(4) -0.038(3)
C19 0.078(5) 0.077(5) 0.024(3) 0.011(3) -0.008(3) -0.067(4)
C20 0.047(3) 0.119(6) 0.024(3) -0.020(3) 0.013(2) -0.051(4)
C21 0.036(3) 0.078(4) 0.029(3) -0.018(3) 0.012(2) -0.033(3)
C22 0.036(2) 0.042(3) 0.024(2) -0.009(2) 0.0064(19) -0.026(2)
C23 0.044(3) 0.044(3) 0.034(3) -0.012(2) 0.003(2) -0.032(2)
C24 0.042(3) 0.037(3) 0.041(3) -0.009(2) 0.006(2) -0.030(2)
C25 0.037(3) 0.033(2) 0.033(3) -0.004(2) 0.003(2) -0.023(2)
C26 0.031(2) 0.028(2) 0.020(2) -0.0027(17) 0.0068(17) -0.0208(19)
C27 0.030(2) 0.027(2) 0.023(2) -0.0054(17) 0.0082(17) -0.0219(19)
C28 0.034(2) 0.029(2) 0.023(2) -0.0029(18) 0.0068(18) -0.021(2)
C29 0.030(2) 0.027(2) 0.018(2) -0.0031(17) 0.0056(16) -0.0153(18)
C30 0.034(2) 0.032(2) 0.021(2) -0.0067(18) 0.0063(18) -0.023(2)
C31 0.032(2) 0.028(2) 0.022(2) -0.0047(18) 0.0094(17) -0.0223(19)
C32 0.029(2) 0.029(2) 0.020(2) -0.0026(17) 0.0067(16) -0.0194(19)
C33 0.036(2) 0.038(3) 0.024(2) -0.0046(19) 0.0045(18) -0.026(2)
C34 0.042(3) 0.035(3) 0.028(2) -0.007(2) 0.007(2) -0.026(2)
C35 0.038(3) 0.030(2) 0.034(3) -0.005(2) 0.010(2) -0.022(2)
C36 0.030(2) 0.030(2) 0.019(2) 0.0001(17) 0.0040(17) -0.0192(19)
C37 0.030(2) 0.031(2) 0.016(2) -0.0006(17) 0.0050(17) -0.0175(19)
C38 0.042(3) 0.031(2) 0.029(2) -0.001(2) 0.001(2) -0.026(2)
C39 0.049(3) 0.035(3) 0.038(3) 0.006(2) -0.006(2) -0.029(2)
C40 0.040(3) 0.041(3) 0.020(2) 0.0055(19) 0.0002(19) -0.027(2)
C41 0.056(3) 0.037(3) 0.027(3) -0.008(2) -0.002(2) -0.024(3)
C42 0.054(3) 0.036(3) 0.026(3) -0.004(2) 0.001(2) -0.026(2)
N1 0.0322(19) 0.032(2) 0.0190(18) -0.0063(15) 0.0084(15) -0.0224(17)
N2 0.0292(18) 0.0288(19) 0.0168(17) -0.0053(15) 0.0082(14) -0.0220(16)
N3 0.033(2) 0.034(2) 0.026(2) -0.0098(17) 0.0111(16) -0.0248(18)
N4 0.0294(19) 0.0282(19) 0.0216(18) -0.0059(15) 0.0077(15) -0.0203(16)
N5 0.0246(17) 0.0252(18) 0.0184(17) -0.0039(14) 0.0064(14) -0.0161(15)
N6 0.0314(19) 0.036(2) 0.0155(17) -0.0049(15) 0.0091(14) -0.0241(17)
Cl1 0.0364(6) 0.0405(7) 0.0285(6) -0.0032(5) 0.0048(5) -0.0245(5)
Cl2 0.0568(8) 0.0556(8) 0.0313(7) 0.0024(6) 0.0044(6) -0.0314(7)
Ru1 0.0296(2) 0.0298(2) 0.0156(2) -0.00298(14) 0.00636(13) -0.02196(16)
O1 0.062(3) 0.055(3) 0.042(2) -0.014(2) 0.017(2) -0.038(2)
O2 0.040(2) 0.060(3) 0.065(3) -0.015(2) 0.019(2) -0.028(2)
O3 0.0367(19) 0.045(2) 0.038(2) -0.0104(17) 0.0034(16) -0.0252(17)
O4 0.047(3) 0.076(3) 0.066(3) 0.012(3) 0.004(2) -0.029(3)
O5 0.067(3) 0.041(2) 0.044(2) -0.0033(19) 0.011(2) -0.030(2)
O6 0.058(3) 0.060(3) 0.085(4) 0.006(3) 0.010(3) -0.024(3)
O7 0.049(2) 0.062(3) 0.045(2) -0.007(2) 0.0138(19) -0.035(2)
O8 0.082(4) 0.070(3) 0.063(3) -0.009(3) 0.007(3) -0.048(3)
O9 0.056(3) 0.052(3) 0.068(3) -0.020(2) 0.004(2) -0.022(2)
O10 0.074(3) 0.062(3) 0.077(4) -0.024(3) 0.010(3) -0.040(3)

loop_
_atom_type_symbol
_atom_type_description
_atom_type_scat_dispersion_real
_atom_type_scat_dispersion_imag
_atom_type_scat_source
C C 0.0033 0.0016 'International Tables Vol C Tables 4.2.6.8 and 6.1.1.4'
H H 0.0000 0.0000 'International Tables Vol C Tables 4.2.6.8 and 6.1.1.4'
N N 0.0061 0.0033 'International Tables Vol C Tables 4.2.6.8 and 6.1.1.4'
Cl Cl 0.1484 0.1585 'International Tables Vol C Tables 4.2.6.8 and 6.1.1.4'
Ru Ru -1.2594 0.8363 'International Tables Vol C Tables 4.2.6.8 and 6.1.1.4'
O O 0.0106 0.0060 'International Tables Vol C Tables 4.2.6.8 and 6.1.1.4'

loop_
_geom_angle_atom_site_label_1
_geom_angle_atom_site_label_2
_geom_angle_atom_site_label_3
_geom_angle
N1 C1 C2 122.1(5)
N1 C1 H1 119.0
C2 C1 H1 119.0
C1 C2 C3 119.5(4)
C1 C2 H2 120.3
C3 C2 H2 120.3
C2 C3 C4 119.0(5)
C2 C3 H3 120.5
C4 C3 H3 120.5
C5 C4 C3 119.6(5)
C5 C4 H4 120.2
C3 C4 H4 120.2
N1 C5 C4 121.4(4)
N1 C5 C6 115.0(4)
C4 C5 C6 123.6(4)
N2 C6 C7 120.8(4)
N2 C6 C5 112.4(4)
C7 C6 C5 126.7(4)
C6 C7 C8 119.5(5)
C6 C7 H7 120.2
C8 C7 H7 120.2
C9 C8 C7 118.4(4)
C9 C8 C16 120.6(5)
C7 C8 C16 120.9(5)
C10 C9 C8 119.8(4)
C10 C9 H9 120.1
C8 C9 H9 120.1
N2 C10 C9 120.2(5)
N2 C10 C11 112.6(4)
C9 C10 C11 127.2(4)
N3 C11 C12 120.1(5)
N3 C11 C10 115.4(4)
C12 C11 C10 124.4(4)
C13 C12 C11 120.2(5)
C13 C12 H12 119.9
C11 C12 H12 119.9
C12 C13 C14 119.3(5)
C12 C13 H13 120.4
C14 C13 H13 120.4
C13 C14 C15 118.6(5)
C13 C14 H14 120.7
C15 C14 H14 120.7
N3 C15 C14 123.0(5)
N3 C15 H15 118.5
C14 C15 H15 118.5
C17 C16 C21 118.7(5)
C17 C16 C8 120.8(5)
C21 C16 C8 120.5(5)
C16 C17 C18 120.0(6)
C16 C17 H17 120.0
C18 C17 H17 120.0
C19 C18 C17 121.3(7)
C19 C18 H18 119.3
C17 C18 H18 119.3
C20 C19 C18 118.6(6)
C20 C19 H19 120.7
C18 C19 H19 120.7
C19 C20 C21 120.9(6)
C19 C20 H20 119.6
C21 C20 H20 119.6
C20 C21 C16 120.5(6)
C20 C21 H21 119.8
C16 C21 H21 119.8
N4 C22 C23 122.4(5)
N4 C22 H22 118.8
C23 C22 H22 118.8
C24 C23 C22 118.9(5)
C24 C23 H23 120.6
C22 C23 H23 120.6
C25 C24 C23 119.5(5)
C25 C24 H24 120.3
C23 C24 H24 120.3
C24 C25 C26 119.8(5)
C24 C25 H25 120.1
C26 C25 H25 120.1
N4 C26 C25 120.6(4)
N4 C26 C27 115.1(4)
C25 C26 C27 124.3(4)
N5 C27 C28 121.1(4)
N5 C27 C26 111.7(4)
C28 C27 C26 127.1(4)
C27 C28 C29 119.6(4)
C27 C28 H28 120.2
C29 C28 H28 120.2
C28 C29 C30 118.6(4)
C28 C29 C37 121.3(4)
C30 C29 C37 120.1(4)
C31 C30 C29 119.4(4)
C31 C30 H30 120.3
C29 C30 H30 120.3
N5 C31 C30 120.8(4)
N5 C31 C32 113.1(4)
C30 C31 C32 126.0(4)
N6 C32 C33 121.7(4)
N6 C32 C31 114.4(4)
C33 C32 C31 123.7(4)
C32 C33 C34 119.1(5)
C32 C33 H33 120.5
C34 C33 H33 120.5
C35 C34 C33 119.1(5)
C35 C34 H34 120.4
C33 C34 H34 120.4
C34 C35 C36 119.8(5)
C34 C35 H35 120.1
C36 C35 H35 120.1
N6 C36 C35 121.6(4)
N6 C36 H36 119.2
C35 C36 H36 119.2
C38 C37 C42 118.0(4)
C38 C37 C29 121.3(4)
C42 C37 C29 120.6(4)
C39 C38 C37 120.5(5)
C39 C38 H38 119.7
C37 C38 H38 119.7
C40 C39 C38 120.8(5)
C40 C39 H39 119.6
C38 C39 H39 119.6
C39 C40 C41 119.1(5)
C39 C40 H40 120.4
C41 C40 H40 120.4
C42 C41 C40 121.1(5)
C42 C41 H41 119.5
C40 C41 H41 119.5
C41 C42 C37 120.4(5)
C41 C42 H42 119.8
C37 C42 H42 119.8
C5 N1 C1 118.5(4)
C5 N1 Ru1 114.0(3)
C1 N1 Ru1 127.3(3)
C6 N2 C10 121.2(4)
C6 N2 Ru1 119.3(3)
C10 N2 Ru1 119.4(3)
C15 N3 C11 118.8(4)
C15 N3 Ru1 127.3(3)
C11 N3 Ru1 113.6(3)
C22 N4 C26 118.7(4)
C22 N4 Ru1 127.3(3)
C26 N4 Ru1 114.0(3)
C31 N5 C27 120.5(4)
C31 N5 Ru1 118.9(3)
C27 N5 Ru1 120.6(3)
C36 N6 C32 118.7(4)
C36 N6 Ru1 126.6(3)
C32 N6 Ru1 114.1(3)
N5 Ru1 N2 179.34(14)
N5 Ru1 N1 101.50(16)
N2 Ru1 N1 78.96(16)
N5 Ru1 N6 79.31(16)
N2 Ru1 N6 100.26(15)
N1 Ru1 N6 86.64(16)
N5 Ru1 N4 78.60(15)
N2 Ru1 N4 101.85(15)
N1 Ru1 N4 94.82(16)
N6 Ru1 N4 157.71(16)
N5 Ru1 N3 100.61(16)
N2 Ru1 N3 78.94(17)
N1 Ru1 N3 157.86(17)
N6 Ru1 N3 98.48(15)
N4 Ru1 N3 88.52(15)
H1W O1 H2W 111(4)
H3W O2 H4W 108(4)
H5W O3 H6W 105(4)
H7W O4 H8W 106(4)

loop_
_geom_bond_atom_site_label_1
_geom_bond_atom_site_label_2
_geom_bond_distance
C1 N1 1.361(6)
C1 C2 1.382(7)
C1 H1 0.9500
C2 C3 1.382(7)
C2 H2 0.9500
C3 C4 1.387(7)
C3 H3 0.9500
C4 C5 1.391(7)
C4 H4 0.9500
C5 N1 1.360(6)
C5 C6 1.475(6)
C6 N2 1.342(6)
C6 C7 1.386(7)
C7 C8 1.405(7)
C7 H7 0.9500
C8 C9 1.402(7)
C8 C16 1.482(7)
C9 C10 1.386(7)
C9 H9 0.9500
C10 N2 1.360(6)
C10 C11 1.467(7)
C11 N3 1.370(6)
C11 C12 1.397(7)
C12 C13 1.364(9)
C12 H12 0.9500
C13 C14 1.379(9)
C13 H13 0.9500
C14 C15 1.385(8)
C14 H14 0.9500
C15 N3 1.328(7)
C15 H15 0.9500
C16 C17 1.387(9)
C16 C21 1.406(8)
C17 C18 1.383(8)
C17 H17 0.9500
C18 C19 1.391(10)
C18 H18 0.9500
C19 C20 1.381(11)
C19 H19 0.9500
C20 C21 1.379(9)
C20 H20 0.9500
C21 H21 0.9500
C22 N4 1.344(6)
C22 C23 1.389(7)
C22 H22 0.9500
C23 C24 1.383(8)
C23 H23 0.9500
C24 C25 1.377(7)
C24 H24 0.9500
C25 C26 1.393(7)
C25 H25 0.9500
C26 N4 1.375(6)
C26 C27 1.479(6)
C27 N5 1.353(6)
C27 C28 1.383(7)
C28 C29 1.398(6)
C28 H28 0.9500
C29 C30 1.403(6)
C29 C37 1.489(6)
C30 C31 1.391(7)
C30 H30 0.9500
C31 N5 1.351(6)
C31 C32 1.479(6)
C32 N6 1.367(6)
C32 C33 1.380(7)
C33 C34 1.395(7)
C33 H33 0.9500
C34 C35 1.372(7)
C34 H34 0.9500
C35 C36 1.387(7)
C35 H35 0.9500
C36 N6 1.350(6)
C36 H36 0.9500
C37 C38 1.394(7)
C37 C42 1.408(7)
C38 C39 1.384(7)
C38 H38 0.9500
C39 C40 1.379(8)
C39 H39 0.9500
C40 C41 1.378(8)
C40 H40 0.9500
C41 C42 1.373(8)
C41 H41 0.9500
C42 H42 0.9500
N1 Ru1 2.059(4)
N2 Ru1 1.971(4)
N3 Ru1 2.081(4)
N4 Ru1 2.077(4)
N5 Ru1 1.967(4)
N6 Ru1 2.069(4)
O1 H1W 0.977(19)
O1 H2W 0.97(2)
O2 H3W 0.99(2)
O2 H4W 0.97(2)
O3 H5W 0.977(19)
O3 H6W 0.970(19)
O4 H7W 1.014(19)
O4 H8W 0.990(19)

loop_
_geom_hbond_atom_site_label_D
_geom_hbond_atom_site_label_H
_geom_hbond_atom_site_label_A
_geom_hbond_distance_DH
_geom_hbond_distance_HA
_geom_hbond_distance_DA
_geom_hbond_angle_DHA
_geom_hbond_site_symmetry_A
O1 H1W O7 0.977(19) 2.05(4) 2.937(7) 150(6) .
O1 H2W Cl2 0.97(2) 2.29(4) 3.204(5) 156(6) 2_557
O2 H3W O7 0.99(2) 1.98(4) 2.896(7) 153(6) 2_556
O2 H4W Cl1 0.97(2) 2.23(3) 3.171(5) 162(5) .
O3 H5W Cl1 0.977(19) 2.23(2) 3.205(5) 174(5) 2_556
O3 H6W Cl1 0.970(19) 2.24(3) 3.163(4) 158(5) 1_455
O4 H7W O10 1.014(19) 1.90(3) 2.858(8) 156(5) .
O4 H8W O8 0.990(19) 1.85(3) 2.742(8) 148(5) .

loop_
_geom_torsion_atom_site_label_1
_geom_torsion_atom_site_label_2
_geom_torsion_atom_site_label_3
_geom_torsion_atom_site_label_4
_geom_torsion
N1 C1 C2 C3 1.4(7)
C1 C2 C3 C4 0.2(7)
C2 C3 C4 C5 -1.8(7)
C3 C4 C5 N1 2.0(7)
C3 C4 C5 C6 -177.1(4)
N1 C5 C6 N2 5.2(6)
C4 C5 C6 N2 -175.6(4)
N1 C5 C6 C7 -172.4(4)
C4 C5 C6 C7 6.7(7)
N2 C6 C7 C8 0.4(7)
C5 C6 C7 C8 177.8(4)
C6 C7 C8 C9 1.9(7)
C6 C7 C8 C16 -175.7(4)
C7 C8 C9 C10 -2.5(7)
C16 C8 C9 C10 175.1(4)
C8 C9 C10 N2 1.0(7)
C8 C9 C10 C11 -177.1(5)
N2 C10 C11 N3 0.5(6)
C9 C10 C11 N3 178.7(4)
N2 C10 C11 C12 -175.7(4)
C9 C10 C11 C12 2.6(8)
N3 C11 C12 C13 0.5(8)
C10 C11 C12 C13 176.5(5)
C11 C12 C13 C14 -0.4(8)
C12 C13 C14 C15 -0.6(8)
C13 C14 C15 N3 1.6(8)
C9 C8 C16 C17 155.7(5)
C7 C8 C16 C17 -26.8(7)
C9 C8 C16 C21 -26.2(7)
C7 C8 C16 C21 151.3(5)
C21 C16 C17 C18 1.9(9)
C8 C16 C17 C18 -180.0(5)
C16 C17 C18 C19 -1.7(10)
C17 C18 C19 C20 0.8(10)
C18 C19 C20 C21 -0.1(9)
C19 C20 C21 C16 0.3(9)
C17 C16 C21 C20 -1.3(8)
C8 C16 C21 C20 -179.3(5)
N4 C22 C23 C24 1.1(8)
C22 C23 C24 C25 0.3(9)
C23 C24 C25 C26 -0.3(8)
C24 C25 C26 N4 -1.1(8)
C24 C25 C26 C27 178.7(5)
N4 C26 C27 N5 -0.8(6)
C25 C26 C27 N5 179.4(4)
N4 C26 C27 C28 178.7(4)
C25 C26 C27 C28 -1.1(8)
N5 C27 C28 C29 0.5(7)
C26 C27 C28 C29 -179.0(4)
C27 C28 C29 C30 -0.9(7)
C27 C28 C29 C37 178.7(4)
C28 C29 C30 C31 0.0(7)
C37 C29 C30 C31 -179.7(4)
C29 C30 C31 N5 1.5(7)
C29 C30 C31 C32 -176.2(4)
N5 C31 C32 N6 3.9(6)
C30 C31 C32 N6 -178.3(4)
N5 C31 C32 C33 -171.5(4)
C30 C31 C32 C33 6.3(8)
N6 C32 C33 C34 -2.3(7)
C31 C32 C33 C34 172.7(5)
C32 C33 C34 C35 0.5(7)
C33 C34 C35 C36 1.4(8)
C34 C35 C36 N6 -1.7(7)
C28 C29 C37 C38 -20.0(7)
C30 C29 C37 C38 159.6(5)
C28 C29 C37 C42 160.3(5)
C30 C29 C37 C42 -20.1(7)
C42 C37 C38 C39 0.6(8)
C29 C37 C38 C39 -179.1(5)
C37 C38 C39 C40 -0.9(9)
C38 C39 C40 C41 1.0(9)
C39 C40 C41 C42 -1.1(9)
C40 C41 C42 C37 0.9(9)
C38 C37 C42 C41 -0.6(8)
C29 C37 C42 C41 179.1(5)
C4 C5 N1 C1 -0.5(7)
C6 C5 N1 C1 178.7(4)
C4 C5 N1 Ru1 174.4(3)
C6 C5 N1 Ru1 -6.4(5)
C2 C1 N1 C5 -1.2(7)
C2 C1 N1 Ru1 -175.4(3)
C7 C6 N2 C10 -2.0(6)
C5 C6 N2 C10 -179.8(4)
C7 C6 N2 Ru1 176.3(3)
C5 C6 N2 Ru1 -1.5(5)
C9 C10 N2 C6 1.3(7)
C11 C10 N2 C6 179.7(4)
C9 C10 N2 Ru1 -177.0(3)
C11 C10 N2 Ru1 1.4(5)
C14 C15 N3 C11 -1.5(7)
C14 C15 N3 Ru1 -174.5(4)
C12 C11 N3 C15 0.4(7)
C10 C11 N3 C15 -175.9(4)
C12 C11 N3 Ru1 174.4(4)
C10 C11 N3 Ru1 -1.9(5)
C23 C22 N4 C26 -2.5(7)
C23 C22 N4 Ru1 -179.8(4)
C25 C26 N4 C22 2.5(7)
C27 C26 N4 C22 -177.4(4)
C25 C26 N4 Ru1 -179.8(4)
C27 C26 N4 Ru1 0.3(5)
C30 C31 N5 C27 -2.0(7)
C32 C31 N5 C27 176.0(4)
C30 C31 N5 Ru1 177.6(3)
C32 C31 N5 Ru1 -4.5(5)
C28 C27 N5 C31 1.0(7)
C26 C27 N5 C31 -179.5(4)
C28 C27 N5 Ru1 -178.6(3)
C26 C27 N5 Ru1 1.0(5)
C35 C36 N6 C32 0.0(7)
C35 C36 N6 Ru1 -170.7(4)
C33 C32 N6 C36 2.0(7)
C31 C32 N6 C36 -173.4(4)
C33 C32 N6 Ru1 173.8(4)
C31 C32 N6 Ru1 -1.6(5)
C31 N5 Ru1 N2 -47(14)
C27 N5 Ru1 N2 133(14)
C31 N5 Ru1 N1 87.2(4)
C27 N5 Ru1 N1 -93.3(4)
C31 N5 Ru1 N6 2.9(3)
C27 N5 Ru1 N6 -177.6(4)
C31 N5 Ru1 N4 179.8(4)
C27 N5 Ru1 N4 -0.7(3)
C31 N5 Ru1 N3 -93.9(4)
C27 N5 Ru1 N3 85.6(4)
C6 N2 Ru1 N5 133(14)
C10 N2 Ru1 N5 -49(14)
C6 N2 Ru1 N1 -1.5(3)
C10 N2 Ru1 N1 176.9(4)
C6 N2 Ru1 N6 83.0(3)
C10 N2 Ru1 N6 -98.6(3)
C6 N2 Ru1 N4 -94.1(3)
C10 N2 Ru1 N4 84.2(3)
C6 N2 Ru1 N3 179.8(3)
C10 N2 Ru1 N3 -1.9(3)
C5 N1 Ru1 N5 -175.2(3)
C1 N1 Ru1 N5 -0.8(4)
C5 N1 Ru1 N2 4.3(3)
C1 N1 Ru1 N2 178.7(4)
C5 N1 Ru1 N6 -96.8(3)
C1 N1 Ru1 N6 77.5(4)
C5 N1 Ru1 N4 105.5(3)
C1 N1 Ru1 N4 -80.2(4)
C5 N1 Ru1 N3 7.5(6)
C1 N1 Ru1 N3 -178.1(4)
C36 N6 Ru1 N5 170.5(4)
C32 N6 Ru1 N5 -0.5(3)
C36 N6 Ru1 N2 -10.0(4)
C32 N6 Ru1 N2 179.0(3)
C36 N6 Ru1 N1 68.2(4)
C32 N6 Ru1 N1 -102.9(3)
C36 N6 Ru1 N4 162.7(4)
C32 N6 Ru1 N4 -8.4(6)
C36 N6 Ru1 N3 -90.2(4)
C32 N6 Ru1 N3 98.8(3)
C22 N4 Ru1 N5 177.6(4)
C26 N4 Ru1 N5 0.2(3)
C22 N4 Ru1 N2 -1.9(4)
C26 N4 Ru1 N2 -179.4(3)
C22 N4 Ru1 N1 -81.6(4)
C26 N4 Ru1 N1 100.9(3)
C22 N4 Ru1 N6 -174.5(4)
C26 N4 Ru1 N6 8.0(6)
C22 N4 Ru1 N3 76.5(4)
C26 N4 Ru1 N3 -101.0(3)
C15 N3 Ru1 N5 -5.1(4)
C11 N3 Ru1 N5 -178.5(3)
C15 N3 Ru1 N2 175.4(4)
C11 N3 Ru1 N2 2.0(3)
C15 N3 Ru1 N1 172.2(4)
C11 N3 Ru1 N1 -1.2(6)
C15 N3 Ru1 N6 -85.7(4)
C11 N3 Ru1 N6 100.9(3)
C15 N3 Ru1 N4 73.0(4)
C11 N3 Ru1 N4 -100.4(3)
